data_1010457
loop_
_publ_author_name
'Ketelaar, J A A'
'Gorter, E W'

_publ_section_title
;
Die Kristallstruktur des Thallosulfid ( Tl~2~ S )
;
_journal_coden_ASTM ZEKGAX
_journal_name_full
;
Zeitschrift fuer Kristallographie, Kristallgeometrie, Kristallphysik,
Kristallchemie (-144,1977)
;
_journal_page_first 367
_journal_page_last 375
_journal_volume 101
_journal_year 1939
_chemical_formula_structural 'Tl2 S'
_chemical_formula_sum 'S Tl2'
_chemical_name_systematic 'Thallium sulfide'
_space_group_IT_number 146
_symmetry_cell_setting trigonal
_symmetry_Int_Tables_number 146
_symmetry_space_group_name_Hall 'R 3'
_symmetry_space_group_name_H-M 'R 3 :H'
_cell_angle_alpha 90
_cell_angle_beta 90
_cell_angle_gamma 120
_cell_formula_units_Z 27
_cell_length_a 12.20(7)
_cell_length_b 12.20(7)
_cell_length_c 18.17(6)
_cell_volume 2342.1
_cod_original_sg_symbol_H-M 'R 3 H'
_cod_database_code 1010457

loop_
_symmetry_equiv_pos_as_xyz
x,y,z
-y,x-y,z
y-x,-x,z
1/3+x,2/3+y,2/3+z
2/3+x,1/3+y,1/3+z
1/3-y,2/3+x-y,2/3+z
2/3-y,1/3+x-y,1/3+z
1/3-x+y,2/3-x,2/3+z
2/3-x+y,1/3-x,1/3+z

loop_
_atom_site_label
_atom_site_fract_x
_atom_site_fract_y
_atom_site_fract_z
? ? ? ?
